data_1510507
loop_
_publ_author_name
'Burkhardt, K.'
'Schubert, K.'

_publ_section_title
;
 Ueber die Strukturen einiger Phasen in der Naehe der Zusammensetzung Au3
 Mg
;
_journal_name_full 'Zeitschrift fuer Metallkunde'
_journal_page_first 864
_journal_page_last 870
_journal_volume 56
_journal_year 1965
_chemical_formula_sum 'Au3 Mg'
_space_group_IT_number 38
_symmetry_space_group_name_Hall 'A 2 -2'
_symmetry_space_group_name_H-M 'A m m 2'
_cell_angle_alpha 90
_cell_angle_beta 90
_cell_angle_gamma 90
_cell_formula_units_Z 40
_cell_length_a 23.59
_cell_length_b 5.74
_cell_length_c 19.83
_cell_volume 2685.113
_citation_journal_id_ASTM ZEMTAE
_cod_data_source_file gold_605.cif
_cod_data_source_block Au3Mg1
_cod_original_formula_sum 'Au3 Mg1'
_cod_database_code 1510507

loop_
_symmetry_equiv_pos_as_xyz
x,y,z
-x,-y,z
-x,y,z
x,-y,z
x,y+1/2,z+1/2
-x,-y+1/2,z+1/2
-x,y+1/2,z+1/2
x,-y+1/2,z+1/2

loop_
_atom_site_label
_atom_site_type_symbol
_atom_site_fract_x
_atom_site_fract_y
_atom_site_fract_z
_atom_site_occupancy
_atom_site_U_iso_or_equiv
Au11 Au 0.4 0 0.54 1 0.0
Au16 Au 0.5 0.25 0 1 0.0
Mg12 Mg 0.4 0 0.04 1 0.0
Au20 Au 0.2 0.25 0.42 1 0.0
Au5 Au 0.1 0 0.21 1 0.0
Au21 Au 0.3 0.25 0.58 1 0.0
Mg6 Mg 0.1 0 0.46 1 0.0
Au10 Au 0.3 0 0.21 1 0.0
Mg5 Mg 0.1 0 0.71 1 0.0
Mg1 Mg 0 0 0.12 1 0.0
Au15 Au 0.5 0.25 0.25 1 0.0
Mg11 Mg 0.4 0 0.29 1 0.0
Au17 Au 0.1 0.25 0.58 1 0.0
Au22 Au 0.3 0.25 0.33 1 0.0
Au24 Au 0.4 0.25 0.42 1 0.0
Au13 Au 0 0.25 0 1 0.0
Mg8 Mg 0.2 0 0.04 1 0.0
Au18 Au 0.1 0.25 0.33 1 0.0
Mg2 Mg 0 0 0.88 1 0.0
Au4 Au 0.5 0 0.38 1 0.0
Au23 Au 0.4 0.25 0.17 1 0.0
Au2 Au 0 0 0.62 1 0.0
Mg7 Mg 0.2 0 0.29 1 0.0
Mg4 Mg 0.5 0 0.62 1 0.0
Mg3 Mg 0.5 0 0.88 1 0.0
Au1 Au 0 0 0.38 1 0.0
Au14 Au 0 0.25 0.25 1 0.0
Au19 Au 0.2 0.25 0.17 1 0.0
Mg9 Mg 0.3 0 0.71 1 0.0
Mg10 Mg 0.3 0 0.46 1 0.0
Au3 Au 0.5 0 0.12 1 0.0
Au6 Au 0.1 0 0.96 1 0.0
Au9 Au 0.3 0 0.94 1 0.0
Au7 Au 0.2 0 0.54 1 0.0
Au8 Au 0.2 0 0.79 1 0.0
Au12 Au 0.4 0 0.79 1 0.0
